data_4027529
loop_
_publ_author_name
'Akari Miyawaki'
'Daisuke Kikuchi'
'Masu Niki'
'Yuki Manabe'
'Makoto Kanematsu'
'Hiromasa Yokoe'
'Masahiro Yoshida'
'Kozo Shishido'

_publ_section_title
;
 Total Synthesis of Natural Enantiomers of Heliespirones A and Cviathe
 Diastereoselective Intramolecular Hosomi-Sakurai Reaction
;
_journal_name_full 'Journal of Organic Chemistry'
_journal_page_first 8231
_journal_page_last 8243
_journal_paper_doi 10.1021/jo3016055
_journal_volume 77
_journal_year 2012
_chemical_formula_moiety 'C15 H20 O4 '
_chemical_formula_sum 'C15 H20 O4'
_chemical_formula_weight 264.32
_space_group_IT_number 14
_symmetry_cell_setting monoclinic
_symmetry_Int_Tables_number 14
_symmetry_space_group_name_Hall '-P 2yn'
_symmetry_space_group_name_H-M 'P 1 21/n 1'
_cell_angle_alpha 90
_cell_angle_beta 95.1(2)
_cell_angle_gamma 90
_cell_formula_units_Z 4
_cell_length_a 12.92(2)
_cell_length_b 6.86(2)
_cell_length_c 15.68(3)
_cell_measurement_reflns_used 13319
_cell_measurement_temperature 173.1
_cell_measurement_theta_max 27.7
_cell_measurement_theta_min 3.2
_cell_volume 1384(5)
_computing_cell_refinement PROCESS-AUTO
_computing_data_collection PROCESS-AUTO
_computing_data_reduction CrystalStructure
_computing_publication_material 'CrystalStructure 3.6.0'
_computing_structure_refinement CRYSTALS
_computing_structure_solution SIR97
_diffrn_detector_area_resol_mean 10.00
_diffrn_measured_fraction_theta_full 0.9820
_diffrn_measured_fraction_theta_max 0.9820
_diffrn_measurement_device_type 'Rigaku RAXIS-RAPID'
_diffrn_measurement_method \w
_diffrn_radiation_type 'Mo K\a'
_diffrn_radiation_wavelength 0.7107
_diffrn_reflns_av_R_equivalents 0.022
_diffrn_reflns_limit_h_max 15
_diffrn_reflns_limit_h_min -15
_diffrn_reflns_limit_k_max 8
_diffrn_reflns_limit_k_min -8
_diffrn_reflns_limit_l_max 17
_diffrn_reflns_limit_l_min -18
_diffrn_reflns_number 8182
_diffrn_reflns_theta_full 25.35
_diffrn_reflns_theta_max 25.35
_exptl_absorpt_coefficient_mu 0.091
_exptl_absorpt_correction_type none
_exptl_crystal_colour colorless
_exptl_crystal_density_diffrn 1.268
_exptl_crystal_description platelet
_exptl_crystal_F_000 568.00
_exptl_crystal_size_max 0.70
_exptl_crystal_size_mid 0.50
_exptl_crystal_size_min 0.30
_refine_diff_density_max 0.24
_refine_diff_density_min -0.25
_refine_ls_extinction_coef -87(14)
_refine_ls_extinction_method 'Larson (1970) Crystallographic Computing eq. 22'
_refine_ls_goodness_of_fit_ref 0.925
_refine_ls_hydrogen_treatment refall
_refine_ls_number_parameters 193
_refine_ls_number_reflns 2495
_refine_ls_R_factor_gt 0.0400
_refine_ls_shift/su_max 0.0000
_refine_ls_structure_factor_coef Fsqd
_refine_ls_weighting_details 'w = 1/[0.0010Fo^2^ + 3.0000\s(Fo^2^) + 0.5000]/(4Fo^2^)'
_refine_ls_weighting_scheme calc
_refine_ls_wR_factor_ref 0.1000
_reflns_number_gt 2016
_reflns_number_total 2502
_reflns_threshold_expression F^2^>2.0\s(F^2^)
_cod_data_source_file jo3016055_si_002_1.cif
_cod_data_source_block '_AMA-6-183-1-1____________'
_cod_original_cell_volume 1384(4)
_cod_original_formula_sum 'C15 H20 O4 '
_cod_database_code 4027529

loop_
_symmetry_equiv_pos_site_id
_symmetry_equiv_pos_as_xyz
1 +X,+Y,+Z
2 1/2-X,1/2+Y,1/2-Z
3 -X,-Y,-Z
4 1/2+X,1/2-Y,1/2+Z

loop_
_atom_site_label
_atom_site_type_symbol
_atom_site_fract_x
_atom_site_fract_y
_atom_site_fract_z
_atom_site_U_iso_or_equiv
_atom_site_adp_type
_atom_site_occupancy
_atom_site_symmetry_multiplicity
_atom_site_calc_flag
_atom_site_refinement_flags
O(1) O -0.30450(7) -0.1578(1) -0.41898(6) 0.0302(3) Uani 1.00 1 d .
O(2) O -0.48545(7) -0.2505(1) -0.50915(6) 0.0352(3) Uani 1.00 1 d .
O(4) O -0.29216(7) -0.3947(2) -0.56612(6) 0.0390(3) Uani 1.00 1 d .
O(3) O -0.50951(8) 0.0413(2) -0.19732(7) 0.0449(3) Uani 1.00 1 d .
C(5) C -0.5060(1) -0.0080(2) -0.27185(9) 0.0312(4) Uani 1.00 1 d .
C(2) C -0.4910(1) -0.2020(2) -0.43435(9) 0.0282(4) Uani 1.00 1 d .
C(10) C -0.2412(1) -0.3331(2) -0.41522(9) 0.0292(4) Uani 1.00 1 d .
C(1) C -0.3937(1) -0.1818(2) -0.37201(8) 0.0267(4) Uani 1.00 1 d .
C(8) C -0.3717(1) -0.3693(2) -0.31773(8) 0.0285(4) Uani 1.00 1 d .
C(9) C -0.3092(1) -0.4860(2) -0.37873(9) 0.0302(4) Uani 1.00 1 d .
C(11) C -0.2046(1) -0.3727(2) -0.50448(9) 0.0327(4) Uani 1.00 1 d .
C(6) C -0.4072(1) -0.0030(2) -0.31626(9) 0.0305(4) Uani 1.00 1 d .
C(4) C -0.6011(1) -0.0732(2) -0.32427(9) 0.0319(4) Uani 1.00 1 d .
C(14) C -0.4755(1) -0.4959(2) -0.2027(1) 0.0473(5) Uani 1.00 1 d .
C(3) C -0.5909(1) -0.1603(2) -0.40012(9) 0.0330(4) Uani 1.00 1 d .
C(7) C -0.4626(1) -0.4725(2) -0.2850(1) 0.0345(4) Uani 1.00 1 d .
C(15) C -0.7030(1) -0.0362(3) -0.2884(1) 0.0445(5) Uani 1.00 1 d .
C(12) C -0.1452(1) -0.5629(2) -0.5032(1) 0.0398(4) Uani 1.00 1 d .
C(13) C -0.1364(1) -0.2067(3) -0.5308(1) 0.0420(5) Uani 1.00 1 d .
H(1) H -0.7122 0.0956 -0.2941 0.054 Uiso 1.00 1 c R
H(2) H -0.7062 -0.0734 -0.2231 0.054 Uiso 1.00 1 c R
H(3) H -0.7502 -0.1234 -0.3181 0.054 Uiso 1.00 1 c R
H(4) H -0.6557 -0.2218 -0.4314 0.040 Uiso 1.00 1 c R
H(5) H -0.4075 0.1098 -0.3540 0.036 Uiso 1.00 1 c R
H(6) H -0.3415 0.0198 -0.2730 0.036 Uiso 1.00 1 c R
H(7) H -0.3181 -0.3263 -0.2604 0.034 Uiso 1.00 1 c R
H(8) H -0.4300 -0.4550 -0.1700 0.058 Uiso 1.00 1 c R
H(9) H -0.5390 -0.5680 -0.1830 0.058 Uiso 1.00 1 c R
H(10) H -0.5082 -0.5235 -0.3253 0.041 Uiso 1.00 1 c R
H(11) H -0.3569 -0.5501 -0.4272 0.036 Uiso 1.00 1 c R
H(12) H -0.2699 -0.5991 -0.3502 0.036 Uiso 1.00 1 c R
H(13) H -0.3499 -0.3104 -0.5451 0.048 Uiso 1.00 1 c R
H(14) H -0.1753 -0.3104 -0.3726 0.034 Uiso 1.00 1 c R
H(15) H -0.1764 -0.0955 -0.5358 0.050 Uiso 1.00 1 c R
H(16) H -0.0664 -0.1986 -0.4918 0.051 Uiso 1.00 1 c R
H(17) H -0.1164 -0.2286 -0.5928 0.051 Uiso 1.00 1 c R
H(18) H -0.0834 -0.5531 -0.4593 0.048 Uiso 1.00 1 c R
H(19) H -0.1214 -0.5831 -0.5613 0.048 Uiso 1.00 1 c R
H(20) H -0.1884 -0.6701 -0.4873 0.048 Uiso 1.00 1 c R

loop_
_atom_site_aniso_label
_atom_site_aniso_U_11
_atom_site_aniso_U_22
_atom_site_aniso_U_33
_atom_site_aniso_U_12
_atom_site_aniso_U_13
_atom_site_aniso_U_23
O(1) 0.0288(5) 0.0311(6) 0.0310(5) -0.0001(4) 0.0042(4) 0.0031(4)
O(2) 0.0377(6) 0.0415(7) 0.0253(6) 0.0015(5) -0.0038(4) -0.0029(5)
O(4) 0.0341(6) 0.0527(7) 0.0293(6) 0.0010(5) -0.0015(4) -0.0069(5)
O(3) 0.0546(7) 0.0495(7) 0.0312(6) -0.0062(6) 0.0069(5) -0.0078(5)
C(5) 0.0415(9) 0.0230(8) 0.0290(8) 0.0016(6) 0.0023(6) 0.0027(6)
C(2) 0.0327(8) 0.0239(8) 0.0273(8) -0.0008(6) -0.0018(6) 0.0032(6)
C(10) 0.0257(7) 0.0309(8) 0.0300(8) 0.0008(6) -0.0027(6) -0.0002(6)
C(1) 0.0268(7) 0.0284(8) 0.0248(7) -0.0028(6) 0.0011(5) 0.0012(6)
C(8) 0.0311(7) 0.0286(8) 0.0253(7) 0.0003(6) -0.0001(6) 0.0014(6)
C(9) 0.0311(7) 0.0300(8) 0.0288(8) 0.0017(6) -0.0004(6) 0.0014(6)
C(11) 0.0279(7) 0.0405(9) 0.0293(8) -0.0016(6) -0.0009(6) -0.0018(7)
C(6) 0.0332(8) 0.0278(8) 0.0296(8) -0.0025(6) -0.0024(6) -0.0004(6)
C(4) 0.0335(8) 0.0293(8) 0.0325(8) 0.0020(6) 0.0014(6) 0.0076(6)
C(14) 0.058(1) 0.039(1) 0.048(1) 0.0044(8) 0.0193(8) 0.0081(8)
C(3) 0.0286(8) 0.0361(9) 0.0334(8) -0.0005(6) -0.0027(6) 0.0023(7)
C(7) 0.0377(8) 0.0263(8) 0.0400(9) 0.0011(6) 0.0064(6) 0.0024(7)
C(15) 0.0427(9) 0.047(1) 0.044(1) 0.0036(8) 0.0089(7) 0.0026(8)
C(12) 0.0352(8) 0.046(1) 0.0386(9) 0.0020(7) 0.0061(7) -0.0047(7)
C(13) 0.0390(9) 0.048(1) 0.0402(9) -0.0034(7) 0.0091(7) 0.0023(7)

loop_
_atom_type_symbol
_atom_type_description
_atom_type_scat_dispersion_real
_atom_type_scat_dispersion_imag
_atom_type_scat_source
C C 0.003 0.002
;
International Tables for Crystallography
(1992, Vol. C, Tables 4.2.6.8 and 6.1.1.4)
;
H H 0.000 0.000
;
International Tables for Crystallography
(1992, Vol. C, Table 6.1.1.4)
;
O O 0.011 0.006
;
International Tables for Crystallography
(1992, Vol. C, Tables 4.2.6.8 and 6.1.1.4)
;

loop_
_geom_angle_atom_site_label_1
_geom_angle_atom_site_label_2
_geom_angle_atom_site_label_3
_geom_angle
C(1) O(1) C(10) 111.1(1)
O(1) C(10) C(9) 104.2(1)
O(1) C(10) C(11) 109.1(1)
O(1) C(1) C(2) 109.6(1)
O(1) C(1) C(8) 105.1(1)
O(1) C(1) C(6) 109.9(1)
O(2) C(2) C(1) 121.4(1)
O(2) C(2) C(3) 121.9(1)
O(4) C(11) C(10) 110.1(1)
O(4) C(11) C(13) 109.8(1)
O(4) C(11) C(12) 106.7(1)
O(3) C(5) C(6) 122.7(1)
O(3) C(5) C(4) 120.9(1)
C(5) C(6) C(1) 113.0(1)
C(4) C(5) C(6) 116.4(1)
C(5) C(4) C(3) 118.7(1)
C(5) C(4) C(15) 116.9(1)
C(2) C(1) C(8) 112.0(1)
C(2) C(1) C(6) 108.1(1)
C(3) C(2) C(1) 116.6(1)
C(2) C(3) C(4) 124.5(1)
C(10) C(9) C(8) 103.3(1)
C(11) C(10) C(9) 117.2(1)
C(10) C(11) C(13) 110.3(1)
C(10) C(11) C(12) 109.7(1)
C(1) C(8) C(9) 99.9(1)
C(6) C(1) C(8) 112.1(1)
C(1) C(8) C(7) 117.8(1)
C(7) C(8) C(9) 116.1(1)
C(8) C(7) C(14) 124.1(1)
C(13) C(11) C(12) 110.2(1)
C(15) C(4) C(3) 124.4(1)
O(1) C(10) H(14) 109.0571
H(13) O(4) C(11) 106.2344
C(5) C(6) H(5) 109.8909
C(5) C(6) H(6) 111.9555
C(2) C(3) H(4) 116.9447
C(10) C(9) H(11) 110.2310
C(10) C(9) H(12) 114.5210
H(14) C(10) C(9) 109.1673
H(14) C(10) C(11) 107.9200
C(1) C(8) H(7) 106.8639
C(1) C(6) H(5) 106.6026
C(1) C(6) H(6) 111.3011
H(7) C(8) C(9) 108.3550
C(8) C(9) H(11) 111.5697
C(8) C(9) H(12) 113.3911
H(7) C(8) C(7) 107.2002
C(8) C(7) H(10) 115.3440
H(12) C(9) H(11) 104.0278
C(11) C(12) H(18) 108.7290
C(11) C(12) H(19) 107.7353
C(11) C(12) H(20) 110.8213
C(11) C(13) H(15) 107.9919
C(11) C(13) H(16) 111.8959
C(11) C(13) H(17) 110.1215
H(6) C(6) H(5) 103.5125
C(4) C(3) H(4) 117.7357
C(4) C(15) H(1) 103.9808
C(4) C(15) H(2) 115.6719
C(4) C(15) H(3) 104.9298
C(14) C(7) H(10) 120.5588
H(8) C(14) C(7) 115.7445
H(9) C(14) C(7) 121.4860
H(9) C(14) H(8) 122.7152
H(2) C(15) H(1) 108.4686
H(3) C(15) H(1) 120.1861
H(3) C(15) H(2) 104.1482
H(19) C(12) H(18) 109.9707
H(20) C(12) H(18) 108.3842
H(20) C(12) H(19) 111.1729
H(16) C(13) H(15) 117.1122
H(17) C(13) H(15) 102.9354
H(17) C(13) H(16) 106.2994

loop_
_geom_bond_atom_site_label_1
_geom_bond_atom_site_label_2
_geom_bond_distance
O(1) C(10) 1.452(2)
O(1) C(1) 1.431(2)
O(2) C(2) 1.227(2)
O(4) C(11) 1.430(2)
O(3) C(5) 1.221(2)
C(5) O(3) 1.221(2)
C(5) C(6) 1.508(2)
C(5) C(4) 1.486(2)
C(2) C(1) 1.528(2)
C(2) C(3) 1.470(2)
C(10) C(9) 1.513(2)
C(10) C(11) 1.541(2)
C(1) C(8) 1.555(2)
C(1) C(6) 1.525(2)
C(8) C(9) 1.531(2)
C(8) C(7) 1.501(2)
C(11) C(12) 1.513(2)
C(11) C(13) 1.519(2)
C(4) C(3) 1.348(2)
C(4) C(15) 1.498(2)
C(14) C(7) 1.326(2)
O(4) H(13) 1.0218
C(10) H(14) 1.0462
C(8) H(7) 1.1242
C(9) H(11) 1.0337
C(9) H(12) 1.0093
C(6) H(5) 0.9736
C(6) H(6) 1.0503
C(14) H(8) 0.7954
C(14) H(9) 1.0288
C(3) H(4) 1.0230
C(7) H(10) 0.8961
C(15) H(1) 0.9154
C(15) H(2) 1.0590
C(15) H(3) 0.9471
C(12) H(18) 1.0092
C(12) H(19) 0.9976
C(12) H(20) 0.9682
C(13) H(15) 0.9206
C(13) H(16) 1.0467
C(13) H(17) 1.0390

loop_
_geom_contact_atom_site_label_1
_geom_contact_atom_site_label_2
_geom_contact_distance
_geom_contact_site_symmetry_2
O(1) O(2) 2.699(1) .
O(1) O(4) 2.838(1) .
O(1) C(2) 2.419(2) .
O(1) C(8) 2.371(2) .
O(1) C(9) 2.340(2) .
O(1) C(11) 2.438(2) .
O(1) C(6) 2.421(2) .
O(1) C(13) 2.929(2) .
O(2) O(2) 3.459(1) 44403
O(2) O(2) 3.471(1) 45403
O(2) O(4) 2.900(1) .
O(2) C(2) 3.235(2) 45403
O(2) C(10) 3.410(2) .
O(2) C(1) 2.408(2) .
O(2) C(8) 3.324(2) .
O(2) C(9) 3.340(2) .
O(2) C(9) 3.546(2) 44403
O(2) C(6) 3.537(2) .
O(2) C(6) 3.430(2) 45403
O(2) C(4) 3.590(2) .
O(2) C(3) 2.361(2) .
O(2) C(3) 3.344(2) 45403
O(4) C(10) 2.436(2) .
O(4) C(9) 3.031(2) .
O(4) C(3) 3.426(2) 44403
O(4) C(12) 2.362(2) .
O(4) C(13) 2.413(2) .
O(3) C(1) 3.579(2) .
O(3) C(6) 2.399(2) .
O(3) C(4) 2.358(2) .
O(3) C(14) 3.207(2) 56501
O(3) C(3) 3.540(2) .
O(3) C(15) 2.818(2) .
C(5) C(2) 2.896(2) .
C(5) C(1) 2.530(2) .
C(5) C(8) 3.146(2) .
C(5) C(14) 3.529(2) .
C(5) C(3) 2.439(2) .
C(5) C(7) 3.245(2) .
C(5) C(15) 2.543(2) .
C(2) O(2) 3.235(2) 45403
C(2) C(2) 3.448(2) 45403
C(2) C(10) 3.338(2) .
C(2) C(8) 2.556(2) .
C(2) C(9) 3.116(2) .
C(2) C(6) 2.471(2) .
C(2) C(4) 2.495(2) .
C(2) C(7) 2.985(2) .
C(10) C(1) 2.378(2) .
C(10) C(8) 2.387(2) .
C(10) C(6) 3.567(2) .
C(10) C(12) 2.496(2) .
C(10) C(13) 2.511(2) .
C(1) O(3) 3.579(2) .
C(1) C(9) 2.362(2) .
C(1) C(11) 3.592(2) .
C(1) C(4) 2.942(2) .
C(1) C(3) 2.552(2) .
C(1) C(7) 2.617(2) .
C(8) C(6) 2.555(2) .
C(8) C(4) 3.588(2) .
C(8) C(14) 2.498(2) .
C(8) C(3) 3.332(2) .
C(9) O(2) 3.546(2) 44403
C(9) C(11) 2.606(2) .
C(9) C(7) 2.573(2) .
C(9) C(12) 3.051(2) .
C(6) O(2) 3.430(2) 45403
C(6) O(3) 2.399(2) .
C(6) C(4) 2.545(2) .
C(6) C(3) 2.824(2) .
C(6) C(7) 3.345(2) .
C(4) O(3) 2.358(2) .
C(4) C(7) 3.300(2) .
C(14) O(3) 3.207(2) 54501
C(3) O(2) 3.344(2) 45403
C(3) O(4) 3.426(2) 44403
C(3) O(3) 3.540(2) .
C(3) C(7) 3.172(2) .
C(3) C(15) 2.518(2) .
C(15) O(3) 2.818(2) .
C(12) C(13) 2.486(2) .
O(1) H(4) 3.5120 45403
O(1) H(5) 2.5344 .
O(1) H(6) 2.6737 .
O(1) H(7) 2.7612 .
O(1) H(8) 3.5098 45402
O(1) H(11) 2.7747 .
O(1) H(12) 3.2306 .
O(1) H(13) 2.2679 .
O(1) H(14) 2.0481 .
O(1) H(15) 2.6107 .
O(1) H(16) 3.3869 .
O(2) H(4) 2.6160 .
O(2) H(5) 3.5505 .
O(2) H(5) 2.6310 45403
O(2) H(10) 3.4715 .
O(2) H(10) 3.0180 44403
O(2) H(11) 2.8729 .
O(2) H(11) 2.5798 44403
O(2) H(13) 1.9312 .
O(4) H(1) 3.0059 45403
O(4) H(2) 2.7975 54404
O(4) H(4) 2.7150 44403
O(4) H(10) 3.0146 44403
O(4) H(11) 2.6276 .
O(4) H(14) 3.3174 .
O(4) H(15) 2.5587 .
O(4) H(16) 3.3275 .
O(4) H(17) 2.6077 .
O(4) H(18) 3.2344 .
O(4) H(19) 2.5530 .
O(4) H(20) 2.5688 .
O(3) H(1) 2.9325 .
O(3) H(2) 2.6576 .
O(3) H(5) 2.9268 .
O(3) H(6) 2.5690 .
O(3) H(8) 3.5702 .
O(3) H(9) 2.7196 56501
O(3) H(10) 3.5982 56501
O(3) H(14) 2.7345 45402
O(3) H(16) 3.5249 45402
O(3) H(17) 3.0979 44504
O(3) H(18) 2.7144 45402
O(3) H(19) 2.6952 44504
C(5) H(1) 2.7503 .
C(5) H(2) 2.7985 .
C(5) H(3) 3.2723 .
C(5) H(4) 3.3602 .
C(5) H(5) 2.0548 .
C(5) H(6) 2.1361 .
C(5) H(7) 3.2586 .
C(5) H(8) 3.5549 .
C(5) H(9) 3.3670 56501
C(5) H(10) 3.4268 56501
C(5) H(14) 3.3932 45402
C(2) H(4) 2.1381 .
C(2) H(5) 2.6618 .
C(2) H(5) 3.5159 45403
C(2) H(6) 3.4028 .
C(2) H(7) 3.4744 .
C(2) H(10) 2.8111 .
C(2) H(11) 2.9459 .
C(2) H(11) 3.2725 44403
C(2) H(13) 2.7298 .
C(10) H(6) 3.2103 44402
C(10) H(7) 2.7036 .
C(10) H(8) 3.5895 45402
C(10) H(11) 2.1066 .
C(10) H(12) 2.1386 .
C(10) H(13) 2.3740 .
C(10) H(15) 2.6854 .
C(10) H(16) 2.8066 .
C(10) H(17) 3.4154 .
C(10) H(18) 2.6775 .
C(10) H(19) 3.3495 .
C(10) H(20) 2.6883 .
C(1) H(4) 3.4419 .
C(1) H(5) 2.0303 .
C(1) H(6) 2.1431 .
C(1) H(7) 2.1667 .
C(1) H(10) 2.9002 .
C(1) H(11) 2.7257 .
C(1) H(12) 3.2819 .
C(1) H(13) 2.9556 .
C(1) H(14) 2.9576 .
C(8) H(5) 3.3604 .
C(8) H(6) 2.7787 .
C(8) H(6) 3.0813 44402
C(8) H(8) 2.5667 .
C(8) H(9) 3.4361 .
C(8) H(10) 2.0512 .
C(8) H(11) 2.1395 .
C(8) H(12) 2.1427 .
C(8) H(12) 3.5863 45402
C(8) H(14) 2.7804 .
C(9) H(4) 3.5843 44403
C(9) H(5) 3.0888 54501
C(9) H(6) 2.9371 44402
C(9) H(7) 2.1664 .
C(9) H(7) 3.5036 44402
C(9) H(10) 2.7867 .
C(9) H(13) 2.8787 .
C(9) H(14) 2.1027 .
C(9) H(18) 3.3136 .
C(9) H(20) 2.7211 .
C(11) H(2) 3.4460 54404
C(11) H(4) 3.4187 44403
C(11) H(11) 2.6928 .
C(11) H(12) 3.0561 .
C(11) H(13) 1.9761 .
C(11) H(14) 2.1122 .
C(11) H(15) 2.0046 .
C(11) H(16) 2.1421 .
C(11) H(17) 2.1148 .
C(11) H(18) 2.0708 .
C(11) H(19) 2.0504 .
C(11) H(20) 2.0660 .
C(6) H(7) 2.6135 .
C(6) H(7) 3.2815 45402
C(6) H(10) 3.5368 56501
C(6) H(12) 3.3574 56501
C(6) H(12) 3.3798 45402
C(6) H(14) 3.3298 45402
C(4) H(1) 1.9354 .
C(4) H(2) 2.1776 .
C(4) H(3) 1.9681 .
C(4) H(4) 2.0362 .
C(4) H(5) 2.8744 .
C(4) H(6) 3.4399 .
C(4) H(10) 3.3146 .
C(4) H(13) 3.3598 45403
C(14) H(7) 2.5765 .
C(14) H(10) 1.9412 .
C(14) H(14) 3.0723 44402
C(14) H(16) 3.3511 44402
C(14) H(17) 3.0346 44504
C(3) H(1) 2.9602 .
C(3) H(2) 3.3182 .
C(3) H(3) 2.5349 .
C(3) H(5) 3.0447 .
C(3) H(10) 2.9159 .
C(3) H(11) 3.3774 44403
C(3) H(13) 3.4103 45403
C(3) H(15) 3.5483 45403
C(3) H(20) 3.4218 44403
C(7) H(5) 3.1661 54501
C(7) H(7) 2.1249 .
C(7) H(8) 1.8182 .
C(7) H(9) 2.0592 .
C(7) H(11) 2.7680 .
C(7) H(12) 2.9075 .
C(15) H(4) 2.6950 .
C(15) H(15) 3.1742 45403
C(15) H(17) 3.3820 45403
C(15) H(17) 3.5564 44504
C(12) H(2) 3.5922 54404
C(12) H(4) 3.0630 44403
C(12) H(11) 3.0811 .
C(12) H(12) 3.0166 .
C(12) H(13) 3.1816 .
C(12) H(14) 2.7360 .
C(12) H(15) 3.2661 .
C(12) H(16) 2.6988 .
C(12) H(16) 3.1940 54403
C(12) H(17) 2.7326 .
C(12) H(18) 3.1642 54403
C(13) H(1) 3.3146 45403
C(13) H(2) 3.4206 54404
C(13) H(3) 3.5023 45403
C(13) H(9) 3.3706 54404
C(13) H(13) 2.8393 .
C(13) H(14) 2.6706 .
C(13) H(18) 2.6898 .
C(13) H(18) 3.2990 54403
C(13) H(19) 2.6365 .
C(13) H(20) 3.3319 .
H(1) O(4) 3.0059 45403
H(1) O(3) 2.9325 .
H(1) C(13) 3.3146 45403
H(2) O(4) 2.7975 44504
H(2) O(3) 2.6576 .
H(2) C(11) 3.4460 44504
H(2) C(12) 3.5922 44504
H(2) C(13) 3.4206 44504
H(3) C(13) 3.5023 45403
H(4) O(1) 3.5120 45403
H(4) O(4) 2.7150 44403
H(4) C(9) 3.5843 44403
H(4) C(11) 3.4187 44403
H(4) C(12) 3.0630 44403
H(5) O(2) 2.6310 45403
H(5) O(3) 2.9268 .
H(5) C(2) 3.5159 45403
H(5) C(9) 3.0888 56501
H(5) C(7) 3.1661 56501
H(6) O(3) 2.5690 .
H(6) C(10) 3.2103 45402
H(6) C(8) 3.0813 45402
H(6) C(9) 2.9371 45402
H(7) C(9) 3.5036 45402
H(7) C(6) 3.2815 44402
H(8) O(1) 3.5098 44402
H(8) O(3) 3.5702 .
H(8) C(10) 3.5895 44402
H(9) O(3) 2.7196 54501
H(9) C(5) 3.3670 54501
H(9) C(13) 3.3706 44504
H(10) O(2) 3.0180 44403
H(10) O(4) 3.0146 44403
H(10) O(3) 3.5982 54501
H(10) C(5) 3.4268 54501
H(10) C(6) 3.5368 54501
H(11) O(2) 2.5798 44403
H(11) C(2) 3.2725 44403
H(11) C(3) 3.3774 44403
H(12) C(8) 3.5863 44402
H(12) C(6) 3.3574 54501
H(12) C(6) 3.3798 44402
H(13) C(4) 3.3598 45403
H(13) C(3) 3.4103 45403
H(14) O(3) 2.7345 44402
H(14) C(5) 3.3932 44402
H(14) C(6) 3.3298 44402
H(14) C(14) 3.0723 45402
H(15) C(3) 3.5483 45403
H(15) C(15) 3.1742 45403
H(16) O(3) 3.5249 44402
H(16) C(14) 3.3511 45402
H(16) C(12) 3.1940 54403
H(17) O(3) 3.0979 54404
H(17) C(14) 3.0346 54404
H(17) C(15) 3.3820 45403
H(17) C(15) 3.5564 54404
H(18) O(3) 2.7144 44402
H(18) C(12) 3.1642 54403
H(18) C(13) 3.2990 54403
H(19) O(3) 2.6952 54404
H(20) C(3) 3.4218 44403

loop_
_geom_torsion_atom_site_label_1
_geom_torsion_atom_site_label_2
_geom_torsion_atom_site_label_3
_geom_torsion_atom_site_label_4
_geom_torsion
C(1) O(1) C(10) C(9) 12.2(1)
C(1) O(1) C(10) C(11) 138.1(1)
C(10) O(1) C(1) C(2) -107.1(1)
C(10) O(1) C(1) C(8) 13.5(1)
C(10) O(1) C(1) C(6) 134.3(1)
O(3) C(5) C(6) C(1) 138.0(1)
C(4) C(5) C(6) C(1) -43.1(2)
O(3) C(5) C(4) C(3) -167.6(1)
O(3) C(5) C(4) C(15) 12.5(2)
C(6) C(5) C(4) C(3) 13.4(2)
C(6) C(5) C(4) C(15) -166.4(1)
O(2) C(2) C(1) O(1) 20.4(2)
O(2) C(2) C(1) C(8) -95.8(2)
O(2) C(2) C(1) C(6) 140.2(1)
C(3) C(2) C(1) O(1) -159.5(1)
C(3) C(2) C(1) C(8) 84.3(1)
C(3) C(2) C(1) C(6) -39.7(2)
O(2) C(2) C(3) C(4) -167.3(2)
C(1) C(2) C(3) C(4) 12.6(2)
O(1) C(10) C(9) C(8) -33.1(1)
C(11) C(10) C(9) C(8) -153.7(1)
O(1) C(10) C(11) O(4) -58.7(1)
O(1) C(10) C(11) C(12) -175.8(1)
O(1) C(10) C(11) C(13) 62.7(1)
C(9) C(10) C(11) O(4) 59.3(2)
C(9) C(10) C(11) C(12) -57.8(2)
C(9) C(10) C(11) C(13) -179.3(1)
O(1) C(1) C(8) C(9) -32.8(1)
O(1) C(1) C(8) C(7) -159.4(1)
C(2) C(1) C(8) C(9) 86.1(1)
C(2) C(1) C(8) C(7) -40.5(2)
C(6) C(1) C(8) C(9) -152.2(1)
C(6) C(1) C(8) C(7) 81.2(1)
O(1) C(1) C(6) C(5) 173.9(1)
C(2) C(1) C(6) C(5) 54.4(1)
C(8) C(1) C(6) C(5) -69.6(1)
C(1) C(8) C(9) C(10) 39.8(1)
C(7) C(8) C(9) C(10) 167.6(1)
C(1) C(8) C(7) C(14) -117.6(2)
C(9) C(8) C(7) C(14) 124.1(2)
C(5) C(4) C(3) C(2) 2.1(2)
C(15) C(4) C(3) C(2) -178.1(1)
